data_7023229
loop_
_publ_author_name
'Arrowsmith, Merle'
'Crimmin, Mark R.'
'Hill, Michael S.'
'Kociok-K\"ohn, Gabriele'

_publ_section_title
;
 Beryllium derivatives of a phenyl-substituted \b-diketiminate: a
 well-defined ring opening reaction of tetrahydrofuran.
;
_journal_issue 26
_journal_name_full 'Dalton transactions (Cambridge, England : 2003)'
_journal_page_first 9720
_journal_page_last 9726
_journal_paper_doi 10.1039/c3dt51021b
_journal_volume 42
_journal_year 2013
_chemical_formula_sum 'C43 H55 Li N2 O'
_chemical_formula_weight 622.83
_chemical_name_systematic
;
?
;
_space_group_IT_number 2
_symmetry_cell_setting triclinic
_symmetry_space_group_name_Hall '-P 1'
_symmetry_space_group_name_H-M 'P -1'
_atom_sites_solution_hydrogens geom
_atom_sites_solution_primary direct
_atom_sites_solution_secondary difmap
_audit_creation_method SHELXL-97
_cell_angle_alpha 86.906(2)
_cell_angle_beta 83.488(2)
_cell_angle_gamma 81.211(2)
_cell_formula_units_Z 2
_cell_length_a 8.6640(3)
_cell_length_b 12.0220(5)
_cell_length_c 18.4070(9)
_cell_measurement_reflns_used 102324
_cell_measurement_temperature 150(2)
_cell_measurement_theta_max 27.485
_cell_measurement_theta_min 2.910
_cell_volume 1881.20(14)
_computing_cell_refinement 'HKL Scalepack (Otwinowski & Minor 1997)'
_computing_data_collection 'Collect (Bruker AXS BV, 1997-2004)'
_computing_data_reduction 'Denzo & Scalepack (Otwinowski & Minor, 1997)'
_computing_molecular_graphics 'ORTEX (P.McArdle, 1995)'
_computing_publication_material 'SHELXL-97/2 (Sheldrick,1997)'
_computing_structure_refinement 'SHELXL-97 (Sheldrick, 1997)'
_computing_structure_solution 'SHELXS-97 (Sheldrick, 1990)'
_diffrn_ambient_temperature 150(2)
_diffrn_measured_fraction_theta_full 0.953
_diffrn_measured_fraction_theta_max 0.953
_diffrn_measurement_device_type '95mm CCD camera on \k-goniostat'
_diffrn_measurement_method CCD
_diffrn_radiation_monochromator graphite
_diffrn_radiation_source 'fine-focus sealed tube'
_diffrn_radiation_type MoK\a
_diffrn_radiation_wavelength 0.71073
_diffrn_reflns_av_R_equivalents 0.0617
_diffrn_reflns_av_sigmaI/netI 0.0625
_diffrn_reflns_limit_h_max 11
_diffrn_reflns_limit_h_min -11
_diffrn_reflns_limit_k_max 15
_diffrn_reflns_limit_k_min -15
_diffrn_reflns_limit_l_max 23
_diffrn_reflns_limit_l_min -23
_diffrn_reflns_number 26700
_diffrn_reflns_theta_full 27.00
_diffrn_reflns_theta_max 27.00
_diffrn_reflns_theta_min 3.88
_exptl_absorpt_coefficient_mu 0.064
_exptl_absorpt_correction_type none
_exptl_absorpt_process_details
;
?
;
_exptl_crystal_colour Colourless
_exptl_crystal_density_diffrn 1.100
_exptl_crystal_density_method 'not measured'
_exptl_crystal_description Block
_exptl_crystal_F_000 676
_exptl_crystal_size_max 0.20
_exptl_crystal_size_mid 0.10
_exptl_crystal_size_min 0.10
_refine_diff_density_max 0.214
_refine_diff_density_min -0.234
_refine_diff_density_rms 0.045
_refine_ls_extinction_coef 0.0118(15)
_refine_ls_extinction_expression Fc^*^=kFc[1+0.001xFc^2^\l^3^/sin(2\q)]^-1/4^
_refine_ls_extinction_method SHELXL
_refine_ls_goodness_of_fit_ref 1.045
_refine_ls_hydrogen_treatment constr
_refine_ls_matrix_type full
_refine_ls_number_parameters 425
_refine_ls_number_reflns 7817
_refine_ls_number_restraints 0
_refine_ls_restrained_S_all 1.045
_refine_ls_R_factor_all 0.1009
_refine_ls_R_factor_gt 0.0599
_refine_ls_shift/su_max 0.000
_refine_ls_shift/su_mean 0.000
_refine_ls_structure_factor_coef Fsqd
_refine_ls_weighting_details 'calc w=1/[\s^2^(Fo^2^)+(0.0373P)^2^+1.1958P] where P=(Fo^2^+2Fc^2^)/3'
_refine_ls_weighting_scheme calc
_refine_ls_wR_factor_gt 0.1221
_refine_ls_wR_factor_ref 0.1452
_reflns_number_gt 5273
_reflns_number_total 7817
_reflns_threshold_expression >2sigma(I)
_cod_data_source_file c3dt51021b.cif
_cod_data_source_block c:\x-ray\kappa\k04360~1\maxus2\k08msh54
_cod_depositor_comments
;
The following automatic conversions were performed:

'_symmetry_cell_setting' value 'Triclinic' changed to 'triclinic'
according to /home/saulius/struct/CIF-dictionaries/cif_core.dic
dictionary named 'cif_core.dic' version 2.4.2 from
2011-04-26.

'_exptl_absorpt_correction_type' value 'None' changed to
'none' according to
/home/saulius/struct/CIF-dictionaries/cif_core.dic dictionary named
'cif_core.dic' version 2.4.2 from 2011-04-26.

Automatic conversion script
Id: cif_fix_values 1891 2012-01-12 08:04:46Z andrius 
;
_cod_original_sg_symbol_H-M P-1
_cod_database_code 7023229

loop_
_symmetry_equiv_pos_as_xyz
'x, y, z'
'-x, -y, -z'

loop_
_atom_site_label
_atom_site_type_symbol
_atom_site_fract_x
_atom_site_fract_y
_atom_site_fract_z
_atom_site_U_iso_or_equiv
_atom_site_adp_type
_atom_site_occupancy
_atom_site_symmetry_multiplicity
_atom_site_calc_flag
_atom_site_refinement_flags
C1 C 0.7879(2) 0.02244(16) 0.80182(10) 0.0271(4) Uani 1 1 d .
C2 C 0.8099(2) 0.13374(16) 0.81284(11) 0.0284(4) Uani 1 1 d .
H2 H 0.8917 0.1414 0.8416 0.034 Uiso 1 1 calc R
C3 C 0.7262(2) 0.23596(16) 0.78664(10) 0.0274(4) Uani 1 1 d .
C4 C 0.8906(2) -0.06837(16) 0.84130(11) 0.0291(4) Uani 1 1 d .
C5 C 0.8993(2) -0.06429(18) 0.91591(11) 0.0345(5) Uani 1 1 d .
H5 H 0.8424 -0.0024 0.9421 0.041 Uiso 1 1 calc R
C6 C 0.9902(3) -0.14945(19) 0.95276(13) 0.0424(6) Uani 1 1 d .
H6 H 0.9937 -0.1465 1.0040 0.051 Uiso 1 1 calc R
C7 C 1.0756(3) -0.23853(19) 0.91446(14) 0.0470(6) Uani 1 1 d .
H7 H 1.1379 -0.2970 0.9394 0.056 Uiso 1 1 calc R
C8 C 1.0704(3) -0.24258(18) 0.84018(14) 0.0440(6) Uani 1 1 d .
H8 H 1.1310 -0.3031 0.8139 0.053 Uiso 1 1 calc R
C9 C 0.9773(2) -0.15886(16) 0.80370(12) 0.0356(5) Uani 1 1 d .
H9 H 0.9725 -0.1631 0.7526 0.043 Uiso 1 1 calc R
C10 C 0.7625(2) 0.34055(16) 0.81800(11) 0.0302(4) Uani 1 1 d .
C11 C 0.7588(3) 0.34711(18) 0.89331(12) 0.0397(5) Uani 1 1 d .
H11 H 0.7340 0.2851 0.9243 0.048 Uiso 1 1 calc R
C12 C 0.7906(3) 0.44269(19) 0.92390(13) 0.0478(6) Uani 1 1 d .
H12 H 0.7861 0.4462 0.9756 0.057 Uiso 1 1 calc R
C13 C 0.8287(3) 0.53272(18) 0.87976(14) 0.0452(6) Uani 1 1 d .
H13 H 0.8503 0.5983 0.9008 0.054 Uiso 1 1 calc R
C14 C 0.8354(3) 0.52730(17) 0.80489(13) 0.0400(5) Uani 1 1 d .
H14 H 0.8633 0.5888 0.7742 0.048 Uiso 1 1 calc R
C15 C 0.8017(2) 0.43218(16) 0.77428(12) 0.0337(5) Uani 1 1 d .
H15 H 0.8053 0.4295 0.7226 0.040 Uiso 1 1 calc R
C16 C 0.5244(2) 0.34002(16) 0.71755(11) 0.0293(4) Uani 1 1 d .
C17 C 0.3865(2) 0.38129(16) 0.76256(12) 0.0325(5) Uani 1 1 d .
C18 C 0.2766(3) 0.46362(17) 0.73294(12) 0.0377(5) Uani 1 1 d .
H18 H 0.1822 0.4906 0.7622 0.045 Uiso 1 1 calc R
C19 C 0.3013(3) 0.50659(18) 0.66270(13) 0.0414(5) Uani 1 1 d .
H19 H 0.2240 0.5614 0.6435 0.050 Uiso 1 1 calc R
C20 C 0.4397(3) 0.46935(18) 0.62016(12) 0.0395(5) Uani 1 1 d .
H20 H 0.4584 0.5014 0.5722 0.047 Uiso 1 1 calc R
C21 C 0.5522(2) 0.38605(17) 0.64596(11) 0.0325(5) Uani 1 1 d .
C22 C 0.3538(3) 0.33908(18) 0.84091(12) 0.0390(5) Uani 1 1 d .
H22 H 0.4435 0.2800 0.8520 0.047 Uiso 1 1 calc R
C23 C 0.2030(3) 0.2851(2) 0.85292(16) 0.0595(7) Uani 1 1 d .
H23A H 0.1862 0.2588 0.9041 0.089 Uiso 1 1 calc R
H23B H 0.2129 0.2212 0.8210 0.089 Uiso 1 1 calc R
H23C H 0.1135 0.3410 0.8413 0.089 Uiso 1 1 calc R
C24 C 0.3456(4) 0.4344(2) 0.89346(13) 0.0597(7) Uani 1 1 d .
H24A H 0.3248 0.4057 0.9439 0.090 Uiso 1 1 calc R
H24B H 0.2610 0.4948 0.8825 0.090 Uiso 1 1 calc R
H24C H 0.4459 0.4639 0.8877 0.090 Uiso 1 1 calc R
C25 C 0.6988(3) 0.34242(19) 0.59621(12) 0.0393(5) Uani 1 1 d .
H25 H 0.7729 0.2948 0.6272 0.047 Uiso 1 1 calc R
C26 C 0.6599(3) 0.2677(2) 0.53829(14) 0.0558(7) Uani 1 1 d .
H26A H 0.7561 0.2401 0.5071 0.084 Uiso 1 1 calc R
H26B H 0.5840 0.3114 0.5082 0.084 Uiso 1 1 calc R
H26C H 0.6147 0.2035 0.5624 0.084 Uiso 1 1 calc R
C27 C 0.7838(3) 0.4373(2) 0.55952(13) 0.0486(6) Uani 1 1 d .
H27A H 0.8774 0.4047 0.5285 0.073 Uiso 1 1 calc R
H27B H 0.8150 0.4814 0.5972 0.073 Uiso 1 1 calc R
H27C H 0.7131 0.4865 0.5295 0.073 Uiso 1 1 calc R
C28 C 0.6442(2) -0.11412(16) 0.76013(11) 0.0295(4) Uani 1 1 d .
C29 C 0.5539(2) -0.15775(16) 0.82087(11) 0.0318(5) Uani 1 1 d .
C30 C 0.4955(3) -0.25791(17) 0.81340(13) 0.0379(5) Uani 1 1 d .
H30 H 0.4358 -0.2886 0.8540 0.045 Uiso 1 1 calc R
C31 C 0.5221(3) -0.31339(18) 0.74863(13) 0.0412(5) Uani 1 1 d .
H31 H 0.4786 -0.3804 0.7445 0.049 Uiso 1 1 calc R
C32 C 0.6121(3) -0.27153(18) 0.68964(13) 0.0403(5) Uani 1 1 d .
H32 H 0.6305 -0.3104 0.6452 0.048 Uiso 1 1 calc R
C33 C 0.6762(2) -0.17306(17) 0.69452(11) 0.0340(5) Uani 1 1 d .
C34 C 0.5091(3) -0.09315(18) 0.89097(11) 0.0354(5) Uani 1 1 d .
H34 H 0.5926 -0.0456 0.8949 0.042 Uiso 1 1 calc R
C35 C 0.3549(3) -0.0138(2) 0.88661(13) 0.0474(6) Uani 1 1 d .
H35A H 0.3277 0.0271 0.9320 0.071 Uiso 1 1 calc R
H35B H 0.2713 -0.0576 0.8798 0.071 Uiso 1 1 calc R
H35C H 0.3666 0.0400 0.8452 0.071 Uiso 1 1 calc R
C36 C 0.5007(3) -0.1695(2) 0.95972(13) 0.0546(7) Uani 1 1 d .
H36A H 0.4718 -0.1233 1.0028 0.082 Uiso 1 1 calc R
H36B H 0.6034 -0.2154 0.9635 0.082 Uiso 1 1 calc R
H36C H 0.4216 -0.2189 0.9570 0.082 Uiso 1 1 calc R
C37 C 0.7773(3) -0.12917(19) 0.63003(12) 0.0426(6) Uani 1 1 d .
H37 H 0.8360 -0.0733 0.6489 0.051 Uiso 1 1 calc R
C38 C 0.6781(4) -0.0677(2) 0.57275(14) 0.0619(7) Uani 1 1 d .
H38A H 0.7471 -0.0402 0.5320 0.093 Uiso 1 1 calc R
H38B H 0.6078 -0.0038 0.5948 0.093 Uiso 1 1 calc R
H38C H 0.6157 -0.1195 0.5545 0.093 Uiso 1 1 calc R
C39 C 0.8995(3) -0.2218(2) 0.59396(16) 0.0615(7) Uani 1 1 d .
H39A H 0.9617 -0.1887 0.5529 0.092 Uiso 1 1 calc R
H39B H 0.8457 -0.2792 0.5760 0.092 Uiso 1 1 calc R
H39C H 0.9690 -0.2565 0.6300 0.092 Uiso 1 1 calc R
C40 C 0.2665(3) 0.1807(2) 0.63201(14) 0.0488(6) Uani 1 1 d .
H40A H 0.2726 0.1491 0.5830 0.059 Uiso 1 1 calc R
H40B H 0.3262 0.2451 0.6270 0.059 Uiso 1 1 calc R
C41 C 0.0993(3) 0.2232(3) 0.65625(19) 0.0723(9) Uani 1 1 d .
H41A H 0.0579 0.2804 0.6206 0.108 Uiso 1 1 calc R
H41B H 0.0917 0.2566 0.7042 0.108 Uiso 1 1 calc R
H41C H 0.0380 0.1606 0.6600 0.108 Uiso 1 1 calc R
C42 C 0.2619(3) -0.0015(2) 0.69727(13) 0.0468(6) Uani 1 1 d .
H42A H 0.1588 0.0232 0.7251 0.056 Uiso 1 1 calc R
H42B H 0.3245 -0.0550 0.7293 0.056 Uiso 1 1 calc R
C43 C 0.2358(4) -0.0623(2) 0.63144(15) 0.0620(7) Uani 1 1 d .
H43A H 0.1820 -0.1269 0.6474 0.093 Uiso 1 1 calc R
H43B H 0.3373 -0.0889 0.6040 0.093 Uiso 1 1 calc R
H43C H 0.1711 -0.0109 0.6000 0.093 Uiso 1 1 calc R
N1 N 0.62234(19) 0.23979(13) 0.73867(9) 0.0288(4) Uani 1 1 d .
N2 N 0.68425(19) -0.00360(13) 0.76013(9) 0.0294(4) Uani 1 1 d .
O1 O 0.34152(17) 0.09575(12) 0.68018(8) 0.0407(4) Uani 1 1 d .
Li1 Li 0.5404(4) 0.1083(3) 0.7142(2) 0.0377(8) Uani 1 1 d .

loop_
_atom_site_aniso_label
_atom_site_aniso_U_11
_atom_site_aniso_U_22
_atom_site_aniso_U_33
_atom_site_aniso_U_23
_atom_site_aniso_U_13
_atom_site_aniso_U_12
C1 0.0263(11) 0.0267(10) 0.0265(10) 0.0010(8) 0.0007(8) -0.0015(8)
C2 0.0269(11) 0.0280(10) 0.0303(10) -0.0006(8) -0.0046(8) -0.0035(8)
C3 0.0282(11) 0.0255(10) 0.0270(10) -0.0013(8) 0.0016(8) -0.0023(8)
C4 0.0268(11) 0.0249(10) 0.0357(11) 0.0025(8) -0.0031(8) -0.0058(8)
C5 0.0321(12) 0.0346(11) 0.0364(12) 0.0016(9) -0.0034(9) -0.0047(9)
C6 0.0421(14) 0.0450(13) 0.0422(13) 0.0124(11) -0.0127(10) -0.0119(11)
C7 0.0435(14) 0.0334(12) 0.0659(17) 0.0145(12) -0.0230(12) -0.0047(10)
C8 0.0360(13) 0.0290(11) 0.0673(16) -0.0031(11) -0.0124(11) -0.0002(9)
C9 0.0346(12) 0.0277(10) 0.0447(13) -0.0029(9) -0.0057(10) -0.0031(9)
C10 0.0277(11) 0.0273(10) 0.0346(11) 0.0003(8) -0.0053(9) 0.0001(8)
C11 0.0539(15) 0.0299(11) 0.0345(12) -0.0002(9) -0.0020(10) -0.0060(10)
C12 0.0693(18) 0.0382(13) 0.0361(12) -0.0077(10) -0.0068(12) -0.0052(12)
C13 0.0533(15) 0.0279(11) 0.0563(15) -0.0071(11) -0.0155(12) -0.0028(10)
C14 0.0422(14) 0.0263(11) 0.0528(14) 0.0042(10) -0.0120(11) -0.0056(9)
C15 0.0339(12) 0.0303(11) 0.0369(11) 0.0032(9) -0.0083(9) -0.0032(9)
C16 0.0295(11) 0.0244(10) 0.0344(11) 0.0001(8) -0.0065(9) -0.0035(8)
C17 0.0330(12) 0.0245(10) 0.0397(12) -0.0015(9) -0.0046(9) -0.0020(8)
C18 0.0296(12) 0.0321(11) 0.0490(13) -0.0030(10) -0.0018(10) 0.0018(9)
C19 0.0404(14) 0.0348(12) 0.0474(13) 0.0028(10) -0.0132(11) 0.0041(10)
C20 0.0469(14) 0.0359(12) 0.0355(12) 0.0053(9) -0.0118(10) -0.0024(10)
C21 0.0342(12) 0.0317(11) 0.0318(11) 0.0007(9) -0.0077(9) -0.0032(9)
C22 0.0387(13) 0.0331(11) 0.0399(12) 0.0015(9) 0.0045(10) 0.0036(9)
C23 0.0451(16) 0.0548(16) 0.0710(18) 0.0179(14) 0.0116(13) -0.0035(12)
C24 0.080(2) 0.0510(15) 0.0387(14) -0.0034(12) 0.0016(13) 0.0156(14)
C25 0.0391(13) 0.0407(12) 0.0354(12) 0.0034(10) -0.0038(10) 0.0003(10)
C26 0.0612(18) 0.0539(15) 0.0498(15) -0.0118(12) 0.0084(13) -0.0076(13)
C27 0.0473(15) 0.0557(15) 0.0417(13) 0.0098(11) -0.0035(11) -0.0089(12)
C28 0.0297(11) 0.0242(10) 0.0347(11) 0.0001(8) -0.0067(9) -0.0015(8)
C29 0.0313(12) 0.0287(10) 0.0349(11) 0.0018(9) -0.0070(9) -0.0010(8)
C30 0.0350(13) 0.0321(11) 0.0466(13) 0.0051(10) -0.0042(10) -0.0074(9)
C31 0.0422(14) 0.0276(11) 0.0558(15) -0.0049(10) -0.0087(11) -0.0076(9)
C32 0.0453(14) 0.0313(11) 0.0448(13) -0.0101(10) -0.0083(11) -0.0016(10)
C33 0.0340(12) 0.0306(11) 0.0365(11) -0.0031(9) -0.0046(9) -0.0004(9)
C34 0.0344(12) 0.0386(12) 0.0336(11) -0.0004(9) -0.0022(9) -0.0084(9)
C35 0.0437(15) 0.0511(14) 0.0450(14) -0.0087(11) 0.0009(11) -0.0012(11)
C36 0.0683(19) 0.0570(16) 0.0388(13) 0.0080(12) -0.0051(12) -0.0141(13)
C37 0.0485(15) 0.0406(13) 0.0388(12) -0.0099(10) 0.0017(10) -0.0090(11)
C38 0.076(2) 0.0667(18) 0.0385(14) 0.0043(13) 0.0040(13) -0.0066(15)
C39 0.0570(18) 0.0623(17) 0.0625(17) -0.0216(14) 0.0151(14) -0.0095(14)
C40 0.0455(15) 0.0512(14) 0.0504(15) 0.0034(12) -0.0122(12) -0.0059(11)
C41 0.0471(18) 0.075(2) 0.091(2) 0.0029(17) -0.0131(16) 0.0042(15)
C42 0.0468(15) 0.0513(14) 0.0462(14) 0.0042(11) -0.0108(11) -0.0172(11)
C43 0.0682(19) 0.0651(18) 0.0595(17) -0.0056(14) -0.0104(14) -0.0278(15)
N1 0.0299(10) 0.0252(8) 0.0299(9) 0.0007(7) -0.0028(7) -0.0001(7)
N2 0.0326(10) 0.0239(8) 0.0309(9) -0.0010(7) -0.0019(7) -0.0029(7)
O1 0.0379(9) 0.0416(9) 0.0447(9) 0.0002(7) -0.0130(7) -0.0071(7)
Li1 0.041(2) 0.0329(18) 0.040(2) 0.0003(15) -0.0106(16) -0.0032(15)

loop_
_atom_type_symbol
_atom_type_description
_atom_type_scat_dispersion_real
_atom_type_scat_dispersion_imag
_atom_type_scat_source
C C 0.0033 0.0016 'International Tables Vol C Tables 4.2.6.8 and 6.1.1.4'
H H 0.0000 0.0000 'International Tables Vol C Tables 4.2.6.8 and 6.1.1.4'
N N 0.0061 0.0033 'International Tables Vol C Tables 4.2.6.8 and 6.1.1.4'
O O 0.0106 0.0060 'International Tables Vol C Tables 4.2.6.8 and 6.1.1.4'
Li Li -0.0003 0.0001 'International Tables Vol C Tables 4.2.6.8 and 6.1.1.4'

loop_
_geom_angle_atom_site_label_1
_geom_angle_atom_site_label_2
_geom_angle_atom_site_label_3
_geom_angle
N2 C1 C2 123.61(17)
N2 C1 C4 120.83(17)
C2 C1 C4 115.56(17)
C1 C2 C3 128.61(18)
N1 C3 C2 123.00(18)
N1 C3 C10 122.03(17)
C2 C3 C10 114.96(17)
C5 C4 C9 118.58(19)
C5 C4 C1 120.80(18)
C9 C4 C1 120.62(18)
C4 C5 C6 120.9(2)
C7 C6 C5 119.6(2)
C8 C7 C6 120.1(2)
C7 C8 C9 120.2(2)
C8 C9 C4 120.5(2)
C11 C10 C15 117.97(19)
C11 C10 C3 119.62(18)
C15 C10 C3 122.41(18)
C12 C11 C10 121.0(2)
C13 C12 C11 120.2(2)
C12 C13 C14 119.7(2)
C13 C14 C15 120.0(2)
C14 C15 C10 121.0(2)
C21 C16 C17 119.99(18)
C21 C16 N1 118.69(18)
C17 C16 N1 120.44(17)
C21 C16 Li1 110.08(15)
C17 C16 Li1 107.61(15)
N1 C16 Li1 40.44(11)
C18 C17 C16 118.33(19)
C18 C17 C22 119.27(19)
C16 C17 C22 122.40(18)
C19 C18 C17 121.8(2)
C18 C19 C20 119.4(2)
C19 C20 C21 121.5(2)
C20 C21 C16 118.9(2)
C20 C21 C25 120.06(19)
C16 C21 C25 121.03(18)
C17 C22 C24 110.50(18)
C17 C22 C23 112.0(2)
C24 C22 C23 110.6(2)
C21 C25 C26 110.88(19)
C21 C25 C27 112.83(19)
C26 C25 C27 110.17(19)
C33 C28 C29 120.02(18)
C33 C28 N2 118.55(18)
C29 C28 N2 120.79(17)
C30 C29 C28 118.37(19)
C30 C29 C34 119.99(19)
C28 C29 C34 121.45(17)
C31 C30 C29 121.6(2)
C30 C31 C32 120.0(2)
C31 C32 C33 120.9(2)
C32 C33 C28 119.1(2)
C32 C33 C37 120.44(19)
C28 C33 C37 120.44(18)
C29 C34 C36 113.26(18)
C29 C34 C35 110.46(17)
C36 C34 C35 110.8(2)
C33 C37 C38 111.6(2)
C33 C37 C39 113.0(2)
C38 C37 C39 109.8(2)
O1 C40 C41 114.9(2)
O1 C42 C43 114.3(2)
C3 N1 C16 124.01(17)
C3 N1 Li1 122.48(17)
C16 N1 Li1 110.81(16)
C1 N2 C28 122.38(16)
C1 N2 Li1 122.69(17)
C28 N2 Li1 113.26(16)
C40 O1 C42 115.40(17)
C40 O1 Li1 121.63(17)
C42 O1 Li1 122.86(17)
N2 Li1 N1 98.31(17)
N2 Li1 O1 129.7(2)
N1 Li1 O1 129.8(2)
N2 Li1 C16 126.84(17)
N1 Li1 C16 28.75(8)
O1 Li1 C16 101.30(15)

loop_
_geom_bond_atom_site_label_1
_geom_bond_atom_site_label_2
_geom_bond_distance
C1 N2 1.327(2)
C1 C2 1.409(3)
C1 C4 1.509(3)
C2 C3 1.418(3)
C3 N1 1.324(2)
C3 C10 1.501(3)
C4 C5 1.388(3)
C4 C9 1.393(3)
C5 C6 1.388(3)
C6 C7 1.383(3)
C7 C8 1.377(3)
C8 C9 1.384(3)
C10 C11 1.389(3)
C10 C15 1.390(3)
C11 C12 1.384(3)
C12 C13 1.376(3)
C13 C14 1.377(3)
C14 C15 1.386(3)
C16 C21 1.411(3)
C16 C17 1.414(3)
C16 N1 1.426(2)
C16 Li1 2.772(4)
C17 C18 1.398(3)
C17 C22 1.513(3)
C18 C19 1.372(3)
C19 C20 1.383(3)
C20 C21 1.391(3)
C21 C25 1.520(3)
C22 C24 1.528(3)
C22 C23 1.535(3)
C25 C26 1.528(3)
C25 C27 1.537(3)
C28 C33 1.412(3)
C28 C29 1.415(3)
C28 N2 1.424(2)
C29 C30 1.395(3)
C29 C34 1.523(3)
C30 C31 1.377(3)
C31 C32 1.382(3)
C32 C33 1.393(3)
C33 C37 1.514(3)
C34 C36 1.524(3)
C34 C35 1.526(3)
C37 C38 1.525(3)
C37 C39 1.536(3)
C40 O1 1.442(3)
C40 C41 1.487(4)
C42 O1 1.449(3)
C42 C43 1.504(3)
N1 Li1 1.924(4)
N2 Li1 1.919(4)
O1 Li1 1.928(4)
